data_2007728
loop_
_publ_author_name
'Kan Chantrapromma'
'Rapeeporn Sortiruk'
'Suchada Chantrapromma'
'Chanita Ponglimanont'
'Hoong-Kun Fun'
'Kandasamy Chinnakali'

_publ_section_title
;Methyl
 2,6-Dihydroxy-4-(2-hydroxy-4,6-dimethoxy-3-methylbenzoyloxy)-3-methylbenzoate
;
_journal_issue 10
_journal_name_full 'Acta Crystallographica Section C'
_journal_page_first 1494
_journal_page_last 1496
_journal_paper_doi 10.1107/S0108270198005058
_journal_volume 54
_journal_year 1998
_chemical_formula_moiety 'C19 H20 O9'
_chemical_formula_sum 'C19 H20 O9'
_chemical_formula_weight 392.35
_chemical_name_systematic
;
2,6-dihydroxy-4-(6'-hydroxy-2',4'-dimethoxy-3'-methylbenzoyloxy)-3-
methylbenzoate
;
_space_group_IT_number 2
_symmetry_cell_setting triclinic
_symmetry_space_group_name_Hall '-P 1'
_symmetry_space_group_name_H-M 'P -1'
_audit_creation_method SHELXL
_cell_angle_alpha 89.6920(10)
_cell_angle_beta 85.374(2)
_cell_angle_gamma 61.2950(10)
_cell_formula_units_Z 2
_cell_length_a 8.4255(2)
_cell_length_b 8.5771(2)
_cell_length_c 14.5531(2)
_cell_measurement_reflns_used 3274
_cell_measurement_temperature 293(2)
_cell_measurement_theta_max 25
_cell_measurement_theta_min 1.5
_cell_volume 918.78(3)
_computing_cell_refinement 'SAINT (Siemens, 1996a)'
_computing_data_collection 'SMART (Siemens, 1996b)'
_computing_data_reduction SAINT
_computing_molecular_graphics SHELXTL
_computing_publication_material 'SHELXTL; PARST (Nardelli, 1995)'
_computing_structure_refinement SHELXTL
_computing_structure_solution 'SHELXTL (Sheldrick, 1996)'
_diffrn_ambient_temperature 293(2)
_diffrn_measurement_device
;
Siemens SMART CCD area-detector
;
_diffrn_measurement_method '\w scans'
_diffrn_radiation_monochromator graphite
_diffrn_radiation_source 'fine-focus sealed tube'
_diffrn_radiation_type MoK\a
_diffrn_radiation_wavelength 0.71073
_diffrn_reflns_av_R_equivalents 0.0187
_diffrn_reflns_av_sigmaI/netI 0.0366
_diffrn_reflns_limit_h_max 12
_diffrn_reflns_limit_h_min -10
_diffrn_reflns_limit_k_max 13
_diffrn_reflns_limit_k_min -12
_diffrn_reflns_limit_l_max 22
_diffrn_reflns_limit_l_min -16
_diffrn_reflns_number 4938
_diffrn_reflns_theta_max 25.00
_diffrn_reflns_theta_min 3.00
_exptl_absorpt_coefficient_mu 0.114
_exptl_absorpt_correction_type none
_exptl_crystal_colour colourless
_exptl_crystal_density_diffrn 1.418
_exptl_crystal_density_meas ?
_exptl_crystal_description 'thin plate'
_exptl_crystal_F_000 412
_exptl_crystal_size_max 0.70
_exptl_crystal_size_mid 0.36
_exptl_crystal_size_min 0.04
_refine_diff_density_max 0.196
_refine_diff_density_min -0.192
_refine_ls_extinction_method none
_refine_ls_goodness_of_fit_all 1.054
_refine_ls_goodness_of_fit_obs 1.082
_refine_ls_hydrogen_treatment refall
_refine_ls_matrix_type full
_refine_ls_number_parameters 333
_refine_ls_number_reflns 3159
_refine_ls_number_restraints 0
_refine_ls_restrained_S_all 1.054
_refine_ls_restrained_S_obs 1.082
_refine_ls_R_factor_all 0.0667
_refine_ls_R_factor_obs 0.0492
_refine_ls_shift/esd_max 0.000
_refine_ls_shift/esd_mean 0.000
_refine_ls_structure_factor_coef Fsqd
_refine_ls_weighting_details 'w = 1/[\s^2^(Fo^2^)+(0.0865P)^2^+0.1275P] where P=(Fo^2^+2Fc^2^)/3'
_refine_ls_weighting_scheme calc
_refine_ls_wR_factor_all 0.1493
_refine_ls_wR_factor_obs 0.1313
_reflns_number_observed 2396
_reflns_number_total 3159
_reflns_observed_criterion >2sigma(I)
_cod_data_source_file ha1218.cif
_cod_data_source_block kan1m
_cod_depositor_comments
;
The following automatic conversions were performed:

'_exptl_crystal_density_meas' value 'not measured' was changed to '?'
- the value is perceived as not measured.

Automatic conversion script
Id: cif_fix_values 3008 2015-01-20 13:52:24Z robertas 

The following automatic conversions were performed:

'_refine_ls_weighting_scheme' value 'calc w =
1/[\s^2^(Fo^2^)+(0.0865P)^2^+0.1275P] where P=(Fo^2^+2Fc^2^)/3' was
changed to 'calc'. New tag '_refine_ls_weighting_details' was
created. The value of the new tag was set to 'w =
1/[\s^2^(Fo^2^)+(0.0865P)^2^+0.1275P] where P=(Fo^2^+2Fc^2^)/3'.

Automatic conversion script
Id: cif_fix_values 3143 2015-03-26 13:38:13Z robertas 
;
_cod_database_code 2007728

loop_
_symmetry_equiv_pos_as_xyz
'x, y, z'
'-x, -y, -z'

loop_
_atom_site_aniso_label
_atom_site_aniso_U_11
_atom_site_aniso_U_22
_atom_site_aniso_U_33
_atom_site_aniso_U_12
_atom_site_aniso_U_13
_atom_site_aniso_U_23
O1 0.0549(9) 0.0859(11) 0.0366(7) -0.0467(8) -0.0013(6) -0.0114(7)
O2 0.0568(9) 0.1123(14) 0.0515(9) -0.0581(10) 0.0037(7) -0.0228(9)
O3 0.0475(9) 0.0896(12) 0.0494(9) -0.0397(8) 0.0041(7) -0.0134(8)
O4 0.0689(10) 0.0679(10) 0.0432(8) -0.0359(8) -0.0135(7) -0.0104(7)
O5 0.0425(8) 0.0878(11) 0.0450(8) -0.0381(8) 0.0022(6) -0.0153(7)
O6 0.0965(14) 0.0585(10) 0.0612(10) -0.0277(10) -0.0302(10) 0.0044(8)
O7 0.0908(13) 0.0796(12) 0.0511(10) -0.0352(10) -0.0278(9) -0.0035(9)
O8 0.1026(14) 0.0708(11) 0.0541(9) -0.0475(10) -0.0207(9) -0.0124(8)
O9 0.156(2) 0.0578(11) 0.0742(13) -0.0522(12) -0.0486(14) 0.0079(9)
C1 0.0474(11) 0.0567(12) 0.0345(10) -0.0266(10) -0.0007(8) -0.0074(9)
C2 0.0457(11) 0.0535(12) 0.0386(10) -0.0220(9) -0.0030(8) -0.0024(9)
C3 0.0476(11) 0.0549(12) 0.0443(11) -0.0281(10) 0.0007(9) -0.0086(9)
C4 0.0446(11) 0.0667(13) 0.0351(10) -0.0344(10) -0.0018(8) -0.0078(9)
C5 0.073(2) 0.0626(14) 0.0426(12) -0.0337(12) -0.0177(11) 0.0056(11)
C6 0.0732(15) 0.0523(13) 0.0463(12) -0.0328(12) -0.0103(10) -0.0017(10)
C7 0.0412(10) 0.0544(12) 0.0404(10) -0.0270(9) -0.0024(8) -0.0064(9)
C8 0.0429(10) 0.0447(10) 0.0364(10) -0.0247(9) -0.0054(8) -0.0020(8)
C9 0.0415(10) 0.0480(11) 0.0382(10) -0.0252(9) -0.0029(8) -0.0028(8)
C10 0.0468(11) 0.0557(12) 0.0436(11) -0.0311(10) -0.0110(9) -0.0006(9)
C11 0.0570(12) 0.0437(10) 0.0368(10) -0.0259(9) -0.0132(9) -0.0005(8)
C12 0.0509(12) 0.0475(11) 0.0384(10) -0.0223(10) -0.0025(9) -0.0042(9)
C13 0.0407(10) 0.0492(11) 0.0408(10) -0.0241(9) -0.0037(8) -0.0009(8)
C14 0.064(2) 0.081(2) 0.0454(13) -0.0311(14) 0.0070(11) -0.0175(13)
C15 0.082(2) 0.076(2) 0.061(2) -0.046(2) -0.0237(13) -0.0070(14)
C16 0.0425(12) 0.098(2) 0.0537(14) -0.0380(13) -0.0038(11) -0.0042(14)
C17 0.103(2) 0.064(2) 0.072(2) -0.044(2) -0.018(2) -0.0087(15)
C18 0.0520(12) 0.0652(14) 0.0402(11) -0.0283(11) -0.0004(9) -0.0094(10)
C19 0.104(3) 0.092(2) 0.062(2) -0.052(2) -0.019(2) -0.027(2)

loop_
_atom_site_label
_atom_site_fract_x
_atom_site_fract_y
_atom_site_fract_z
_atom_site_U_iso_or_equiv
_atom_site_thermal_displace_type
_atom_site_calc_flag
_atom_site_refinement_flags
_atom_site_occupancy
_atom_site_disorder_group
_atom_site_type_symbol
O1 0.4292(2) 0.1153(2) 0.25407(9) 0.0539(4) Uani d . 1 . O
O2 0.1871(2) 0.1240(3) 0.33252(11) 0.0667(5) Uani d . 1 . O
O3 0.0907(2) 0.2573(2) 0.49702(11) 0.0598(4) Uani d . 1 . O
O4 0.4822(2) 0.3791(2) 0.65423(10) 0.0582(4) Uani d . 1 . O
O5 0.6750(2) 0.1080(2) 0.34774(10) 0.0559(4) Uani d . 1 . O
O6 0.1482(3) 0.2642(2) -0.02619(13) 0.0747(5) Uani d . 1 . O
O7 0.1398(3) 0.0170(2) -0.12240(12) 0.0749(5) Uani d . 1 . O
O8 0.2577(3) -0.2572(2) -0.07002(11) 0.0725(5) Uani d . 1 . O
O9 0.4272(4) -0.3416(2) 0.07672(14) 0.0934(7) Uani d . 1 . O
C1 0.2801(3) -0.0410(3) 0.01885(13) 0.0457(5) Uani d . 1 . C
C2 0.2384(3) 0.1378(3) 0.03409(14) 0.0468(5) Uani d . 1 . C
C3 0.2838(3) 0.1948(3) 0.11327(14) 0.0478(5) Uani d . 1 . C
C4 0.3757(3) 0.0651(3) 0.17469(13) 0.0457(5) Uani d . 1 . C
C5 0.4265(4) -0.1120(3) 0.1613(2) 0.0580(6) Uani d . 1 . C
C6 0.3768(3) -0.1653(3) 0.08440(15) 0.0559(6) Uani d . 1 . C
C7 0.3236(3) 0.1392(3) 0.33349(13) 0.0437(5) Uani d . 1 . C
C8 0.3800(2) 0.1894(2) 0.41559(12) 0.0397(4) Uani d . 1 . C
C9 0.5504(3) 0.1812(3) 0.42182(13) 0.0411(4) Uani d . 1 . C
C10 0.5874(3) 0.2435(3) 0.50058(13) 0.0456(5) Uani d . 1 . C
C11 0.4552(3) 0.3120(3) 0.57535(13) 0.0446(5) Uani d . 1 . C
C12 0.2883(3) 0.3161(3) 0.57578(13) 0.0462(5) Uani d . 1 . C
C13 0.2533(3) 0.2539(3) 0.49580(13) 0.0425(5) Uani d . 1 . C
C14 0.1509(4) 0.3806(4) 0.6590(2) 0.0658(7) Uani d . 1 . C
C15 0.6551(4) 0.3694(4) 0.6613(2) 0.0684(7) Uani d . 1 . C
C16 0.8526(3) 0.0877(5) 0.3545(2) 0.0628(7) Uani d . 1 . C
C17 0.2321(6) 0.3875(4) 0.1291(2) 0.0775(8) Uani d . 1 . C
C18 0.2193(3) -0.0862(3) -0.06399(14) 0.0526(5) Uani d . 1 . C
C19 0.2086(5) -0.3185(5) -0.1507(2) 0.0830(9) Uani d . 1 . C
H1O3 0.091(4) 0.207(4) 0.440(2) 0.091(9) Uiso d . 1 . H
H1O6 0.127(5) 0.204(5) -0.073(3) 0.125(13) Uiso d . 1 . H
H1O9 0.368(5) -0.345(5) 0.030(3) 0.112(12) Uiso d . 1 . H
H5 0.489(4) -0.190(4) 0.2040(19) 0.073(8) Uiso d . 1 . H
H10 0.707(3) 0.237(3) 0.5021(15) 0.056(6) Uiso d . 1 . H
H14A 0.144(6) 0.479(6) 0.684(3) 0.138(15) Uiso d . 1 . H
H14B 0.175(7) 0.283(7) 0.705(3) 0.161(17) Uiso d . 1 . H
H14C 0.031(6) 0.421(6) 0.643(3) 0.135(14) Uiso d . 1 . H
H15A 0.751(5) 0.238(5) 0.662(2) 0.095(9) Uiso d . 1 . H
H15B 0.640(4) 0.422(4) 0.720(2) 0.093(9) Uiso d . 1 . H
H15C 0.680(4) 0.436(4) 0.612(2) 0.076(8) Uiso d . 1 . H
H16A 0.917(4) 0.032(4) 0.297(2) 0.077(8) Uiso d . 1 . H
H16B 0.910(4) 0.012(4) 0.405(2) 0.087(9) Uiso d . 1 . H
H16C 0.846(4) 0.207(4) 0.3565(19) 0.086(9) Uiso d . 1 . H
H17A 0.147(8) 0.440(8) 0.179(4) 0.19(2) Uiso d . 1 . H
H17B 0.165(6) 0.459(6) 0.086(3) 0.135(15) Uiso d . 1 . H
H17C 0.329(7) 0.393(6) 0.143(3) 0.154(18) Uiso d . 1 . H
H19A 0.221(5) -0.428(6) -0.131(3) 0.124(14) Uiso d . 1 . H
H19B 0.298(5) -0.324(5) -0.203(3) 0.114(12) Uiso d . 1 . H
H19C 0.079(5) -0.228(5) -0.164(2) 0.101(10) Uiso d . 1 . H

loop_
_atom_type_symbol
_atom_type_description
_atom_type_scat_dispersion_real
_atom_type_scat_dispersion_imag
_atom_type_scat_source
C C 0.0033 0.0016 'International Tables Vol C Tables 4.2.6.8 and 6.1.1.4'
H H 0.0000 0.0000 'International Tables Vol C Tables 4.2.6.8 and 6.1.1.4'
O O 0.0106 0.0060 'International Tables Vol C Tables 4.2.6.8 and 6.1.1.4'

loop_
_geom_angle_atom_site_label_1
_geom_angle_atom_site_label_2
_geom_angle_atom_site_label_3
_geom_angle
C7 O1 C4 116.26(14)
C11 O4 C15 118.4(2)
C9 O5 C16 118.0(2)
C18 O8 C19 118.4(2)
C6 C1 C2 118.0(2)
C6 C1 C18 123.9(2)
C2 C1 C18 118.1(2)
O6 C2 C3 116.4(2)
O6 C2 C1 121.5(2)
C3 C2 C1 122.1(2)
C4 C3 C2 116.1(2)
C4 C3 C17 123.0(2)
C2 C3 C17 120.9(2)
C5 C4 C3 124.1(2)
C5 C4 O1 117.7(2)
C3 C4 O1 118.1(2)
C4 C5 C6 119.1(2)
O9 C6 C5 116.0(2)
O9 C6 C1 123.5(2)
C5 C6 C1 120.5(2)
O2 C7 O1 119.6(2)
O2 C7 C8 124.1(2)
O1 C7 C8 116.2(2)
C9 C8 C13 117.1(2)
C9 C8 C7 124.9(2)
C13 C8 C7 118.0(2)
O5 C9 C10 122.2(2)
O5 C9 C8 116.8(2)
C10 C9 C8 120.9(2)
C9 C10 C11 119.3(2)
O4 C11 C12 115.1(2)
O4 C11 C10 122.0(2)
C12 C11 C10 122.9(2)
C11 C12 C13 116.9(2)
C11 C12 C14 122.4(2)
C13 C12 C14 120.7(2)
O3 C13 C12 116.5(2)
O3 C13 C8 120.7(2)
C12 C13 C8 122.7(2)
O7 C18 O8 121.2(2)
O7 C18 C1 125.2(2)
O8 C18 C1 113.6(2)

loop_
_geom_bond_atom_site_label_1
_geom_bond_atom_site_label_2
_geom_bond_site_symmetry_2
_geom_bond_distance
_geom_bond_publ_flag
O1 C7 . 1.353(2) yes
O1 C4 . 1.414(2) yes
O2 C7 . 1.219(2) yes
O3 C13 . 1.355(2) yes
O4 C11 . 1.369(2) yes
O4 C15 . 1.431(3) yes
O5 C9 . 1.360(2) yes
O5 C16 . 1.433(3) yes
O6 C2 . 1.352(3) yes
O7 C18 . 1.212(3) yes
O8 C18 . 1.343(3) yes
O8 C19 . 1.456(3) yes
O9 C6 . 1.362(3) yes
C1 C6 . 1.411(3) ?
C1 C2 . 1.413(3) ?
C1 C18 . 1.470(3) ?
C2 C3 . 1.404(3) ?
C3 C4 . 1.382(3) ?
C3 C17 . 1.507(4) ?
C4 C5 . 1.377(3) ?
C5 C6 . 1.379(3) ?
C7 C8 . 1.460(3) ?
C8 C9 . 1.414(3) ?
C8 C13 . 1.431(3) ?
C9 C10 . 1.386(3) ?
C10 C11 . 1.397(3) ?
C11 C12 . 1.390(3) ?
C12 C13 . 1.393(3) ?
C12 C14 . 1.510(3) ?

loop_
_geom_hbond_atom_site_label_D
_geom_hbond_atom_site_label_H
_geom_hbond_atom_site_label_A
_geom_hbond_site_symmetry_A
_geom_hbond_distance_DH
_geom_hbond_distance_HA
_geom_hbond_distance_DA
_geom_hbond_angle_DHA
_geom_hbond_publ_flag
O3 H1O3 O2 1_555 0.94(3) 1.69(3) 2.554(2) 151(3) yes
O6 H1O6 O7 1_555 0.94(4) 1.71(4) 2.579(3) 153(4) yes
O9 H1O9 O8 1_555 0.88(5) 1.76(4) 2.570(3) 152(4) yes
C5 H5 O4 2_656 0.91(3) 2.57(3) 3.409(3) 154(3) yes

loop_
_geom_torsion_atom_site_label_1
_geom_torsion_atom_site_label_2
_geom_torsion_atom_site_label_3
_geom_torsion_atom_site_label_4
_geom_torsion
_geom_torsion_publ_flag
C6 C1 C2 O6 179.1(2) ?
C18 C1 C2 O6 -1.2(3) ?
C6 C1 C2 C3 -2.5(3) ?
C18 C1 C2 C3 177.1(2) ?
O6 C2 C3 C4 179.9(2) ?
C1 C2 C3 C4 1.4(3) ?
O6 C2 C3 C17 0.5(3) ?
C1 C2 C3 C17 -178.0(3) ?
C2 C3 C4 C5 1.5(3) ?
C17 C3 C4 C5 -179.1(3) ?
C2 C3 C4 O1 178.1(2) ?
C17 C3 C4 O1 -2.5(3) ?
C7 O1 C4 C5 -82.2(2) y
C7 O1 C4 C3 100.9(2) ?
C3 C4 C5 C6 -3.2(4) ?
O1 C4 C5 C6 -179.9(2) ?
C4 C5 C6 O9 -178.3(2) ?
C4 C5 C6 C1 2.0(4) ?
C2 C1 C6 O9 -179.0(2) ?
C18 C1 C6 O9 1.4(4) ?
C2 C1 C6 C5 0.7(3) ?
C18 C1 C6 C5 -178.9(2) ?
C4 O1 C7 O2 -2.9(3) ?
C4 O1 C7 C8 179.5(2) y
O2 C7 C8 C9 169.7(2) ?
O1 C7 C8 C9 -12.8(3) y
O2 C7 C8 C13 -11.1(3) y
O1 C7 C8 C13 166.4(2) ?
C16 O5 C9 C10 3.2(3) ?
C16 O5 C9 C8 -176.1(2) ?
C13 C8 C9 O5 175.5(2) ?
C7 C8 C9 O5 -5.3(3) ?
C13 C8 C9 C10 -3.9(3) ?
C7 C8 C9 C10 175.4(2) ?
O5 C9 C10 C11 -178.0(2) ?
C8 C9 C10 C11 1.3(3) ?
C15 O4 C11 C12 176.2(2) ?
C15 O4 C11 C10 -3.3(3) ?
C9 C10 C11 O4 -178.6(2) ?
C9 C10 C11 C12 1.9(3) ?
O4 C11 C12 C13 178.2(2) ?
C10 C11 C12 C13 -2.3(3) ?
O4 C11 C12 C14 -3.2(3) ?
C10 C11 C12 C14 176.4(2) ?
C11 C12 C13 O3 179.6(2) ?
C14 C12 C13 O3 0.9(3) ?
C11 C12 C13 C8 -0.6(3) ?
C14 C12 C13 C8 -179.2(2) ?
C9 C8 C13 O3 -176.6(2) ?
C7 C8 C13 O3 4.1(3) ?
C9 C8 C13 C12 3.6(3) ?
C7 C8 C13 C12 -175.8(2) ?
C19 O8 C18 O7 2.6(4) y
C19 O8 C18 C1 -178.2(2) ?
C6 C1 C18 O7 -178.2(2) ?
C2 C1 C18 O7 2.1(3) ?
C6 C1 C18 O8 2.7(3) y
C2 C1 C18 O8 -177.0(2) ?

loop_
_cod_related_entry_id
_cod_related_entry_database
_cod_related_entry_code
1 ChemSpider 21136843
